data_2214157
loop_
_publ_author_name
'Hong-Chao Yi'
'Ping Mei'

_publ_section_title
<i>catena</i>-Poly[[(1,10-phenanthroline-\k^2^<i>N</i>,<i>N</i>')(pyridine-3-carboxylato-\k^2^<i>O</i>:<i>O</i>')cadmium(II)]-\m-pyridine-3-carboxylato-\k^3^<i>N</i>:<i>O</i>,<i>O</i>']
_journal_coeditor_code DN2189
_journal_issue 7
_journal_name_full 'Acta Crystallographica Section E'
_journal_page_first m1920
_journal_page_last m1920
_journal_paper_doi 10.1107/S1600536807027936
_journal_volume 63
_journal_year 2007
_chemical_formula_iupac '[Cd (C6 H4 N O2)2 (C12 H8 N2)]'
_chemical_formula_moiety 'C24 H16 Cd N4 O4'
_chemical_formula_sum 'C24 H16 Cd N4 O4'
_chemical_formula_weight 536.81
_chemical_name_systematic
;
catena-Poly[[(1,10-phenanthroline-\k^2^N,N')(pyridine-3-carboxylato-\
\k^2^O:O')cadmium(II)]-\m-pyridine-3-carboxylato-\k^3^N:O,O']
;
_space_group_IT_number 2
_symmetry_cell_setting triclinic
_symmetry_space_group_name_Hall '-P 1'
_symmetry_space_group_name_H-M 'P -1'
_atom_sites_solution_hydrogens geom
_atom_sites_solution_primary direct
_atom_sites_solution_secondary difmap
_audit_creation_method SHELXL97
_cell_angle_alpha 77.7050(10)
_cell_angle_beta 84.0940(10)
_cell_angle_gamma 69.9840(10)
_cell_formula_units_Z 2
_cell_length_a 7.9274(5)
_cell_length_b 10.8456(7)
_cell_length_c 13.3381(9)
_cell_measurement_reflns_used 5362
_cell_measurement_temperature 293(2)
_cell_measurement_theta_max 29.46
_cell_measurement_theta_min 2.32
_cell_volume 1052.23(12)
_computing_cell_refinement 'SAINT (Bruker, 1997)'
_computing_data_collection 'SMART (Bruker, 1997)'
_computing_data_reduction SAINT
_computing_molecular_graphics
;
ORTEPIII (Burnett & Johnson, 1996) and ORTEP-3 for Windows (Farrugia,
1997)
;
_computing_publication_material SHELXL97
_computing_structure_refinement 'SHELXL97 (Sheldrick, 1997)'
_computing_structure_solution 'SHELXS97 (Sheldrick, 1997)'
_diffrn_ambient_temperature 293(2)
_diffrn_measured_fraction_theta_full 0.970
_diffrn_measured_fraction_theta_max 0.970
_diffrn_measurement_device_type 'Bruker SMART CCD area-detector'
_diffrn_measurement_method '\f and \w'
_diffrn_radiation_monochromator graphite
_diffrn_radiation_source 'fine-focus sealed tube'
_diffrn_radiation_type MoK\a
_diffrn_radiation_wavelength 0.71073
_diffrn_reflns_av_R_equivalents 0.0145
_diffrn_reflns_av_sigmaI/netI 0.0240
_diffrn_reflns_limit_h_max 10
_diffrn_reflns_limit_h_min -9
_diffrn_reflns_limit_k_max 14
_diffrn_reflns_limit_k_min -11
_diffrn_reflns_limit_l_max 16
_diffrn_reflns_limit_l_min -17
_diffrn_reflns_number 6811
_diffrn_reflns_theta_full 27.49
_diffrn_reflns_theta_max 27.49
_diffrn_reflns_theta_min 2.32
_diffrn_standards_decay_% 0
_diffrn_standards_interval_count 0
_diffrn_standards_number 0
_exptl_absorpt_coefficient_mu 1.079
_exptl_absorpt_correction_T_max 0.8815
_exptl_absorpt_correction_T_min 0.6661
_exptl_absorpt_correction_type multi-scan
_exptl_absorpt_process_details '(SADABS; Bruker, 2000)'
_exptl_crystal_colour colourless
_exptl_crystal_density_diffrn 1.694
_exptl_crystal_density_method 'not measured'
_exptl_crystal_description block
_exptl_crystal_F_000 536
_exptl_crystal_size_max 0.41
_exptl_crystal_size_mid 0.26
_exptl_crystal_size_min 0.12
_refine_diff_density_max 0.542
_refine_diff_density_min -0.507
_refine_ls_extinction_method none
_refine_ls_goodness_of_fit_ref 1.069
_refine_ls_hydrogen_treatment constr
_refine_ls_matrix_type full
_refine_ls_number_parameters 298
_refine_ls_number_reflns 4681
_refine_ls_number_restraints 0
_refine_ls_restrained_S_all 1.069
_refine_ls_R_factor_all 0.0238
_refine_ls_R_factor_gt 0.0225
_refine_ls_shift/su_max 0.001
_refine_ls_shift/su_mean 0.000
_refine_ls_structure_factor_coef Fsqd
_refine_ls_weighting_details 'calc w = 1/[\s^2^(Fo^2^)+(0.0261P)^2^+0.3996P] where P=(Fo^2^+2Fc^2^)/3'
_refine_ls_weighting_scheme calc
_refine_ls_wR_factor_gt 0.0569
_refine_ls_wR_factor_ref 0.0576
_reflns_number_gt 4465
_reflns_number_total 4681
_reflns_threshold_expression I>2\s(I)
_cod_data_source_file dn2189.cif
_cod_data_source_block I
_cod_database_code 2214157
_cod_database_fobs_code 2214157

loop_
_symmetry_equiv_pos_as_xyz
'x, y, z'
'-x, -y, -z'

loop_
_atom_site_type_symbol
_atom_site_label
_atom_site_fract_x
_atom_site_fract_y
_atom_site_fract_z
_atom_site_U_iso_or_equiv
_atom_site_adp_type
_atom_site_calc_flag
_atom_site_refinement_flags
_atom_site_occupancy
Cd Cd1 0.781715(17) 0.224799(13) 0.236286(10) 0.03447(5) Uani d . 1
C C1 0.9019(3) 0.6148(2) 0.33832(19) 0.0525(5) Uani d . 1
H H1 0.9584 0.6033 0.2747 0.063 Uiso calc R 1
C C2 0.8012(3) 0.5342(2) 0.38131(17) 0.0437(5) Uani d . 1
C C3 0.7195(3) 0.5516(2) 0.4763(2) 0.0545(6) Uani d . 1
H H3 0.6496 0.5000 0.5084 0.065 Uiso calc R 1
C C4 0.7429(4) 0.6465(2) 0.5229(2) 0.0586(6) Uani d . 1
H H4 0.6900 0.6598 0.5870 0.070 Uiso calc R 1
C C5 0.8461(4) 0.7207(2) 0.4721(2) 0.0575(6) Uani d . 1
H H5 0.8617 0.7842 0.5040 0.069 Uiso calc R 1
C C6 0.7872(3) 0.4299(2) 0.3280(2) 0.0529(6) Uani d . 1
C C7 1.1925(2) 0.14076(18) 0.29063(14) 0.0320(4) Uani d . 1
H H7 1.1776 0.2225 0.2467 0.038 Uiso calc R 1
C C8 1.3578(2) 0.07150(18) 0.33359(13) 0.0301(3) Uani d . 1
C C9 1.3781(3) -0.0484(2) 0.40090(15) 0.0375(4) Uani d . 1
H H9 1.4867 -0.0961 0.4326 0.045 Uiso calc R 1
C C10 1.2348(3) -0.0964(2) 0.42046(16) 0.0436(5) Uani d . 1
H H10 1.2457 -0.1772 0.4649 0.052 Uiso calc R 1
C C11 1.0757(3) -0.0219(2) 0.37277(16) 0.0405(4) Uani d . 1
H H11 0.9800 -0.0548 0.3853 0.049 Uiso calc R 1
C C12 1.5107(2) 0.12578(19) 0.30540(14) 0.0325(4) Uani d . 1
C C13 0.8300(3) -0.0623(2) 0.14946(18) 0.0495(5) Uani d . 1
H H13 0.8667 -0.1050 0.2156 0.059 Uiso calc R 1
C C14 0.7972(4) -0.1364(2) 0.0844(2) 0.0606(6) Uani d . 1
H H14 0.8126 -0.2267 0.1069 0.073 Uiso calc R 1
C C15 0.7424(4) -0.0746(3) -0.0124(2) 0.0620(7) Uani d . 1
H H15 0.7183 -0.1222 -0.0562 0.074 Uiso calc R 1
C C16 0.7224(3) 0.0611(2) -0.04569(17) 0.0502(5) Uani d . 1
C C17 0.6681(4) 0.1327(3) -0.14689(19) 0.0654(7) Uani d . 1
H H17 0.6410 0.0888 -0.1926 0.078 Uiso calc R 1
C C18 0.6558(4) 0.2608(3) -0.17691(19) 0.0661(7) Uani d . 1
H H18 0.6224 0.3042 -0.2435 0.079 Uiso calc R 1
C C19 0.6929(3) 0.3319(2) -0.10875(17) 0.0504(5) Uani d . 1
C C20 0.6834(4) 0.4663(3) -0.13723(19) 0.0624(7) Uani d . 1
H H20 0.6527 0.5127 -0.2035 0.075 Uiso calc R 1
C C21 0.7189(4) 0.5282(3) -0.0683(2) 0.0657(7) Uani d . 1
H H21 0.7138 0.6171 -0.0868 0.079 Uiso calc R 1
C C22 0.7633(4) 0.4577(2) 0.03071(19) 0.0557(6) Uani d . 1
H H22 0.7872 0.5016 0.0775 0.067 Uiso calc R 1
C C23 0.7411(3) 0.2671(2) -0.00733(15) 0.0402(4) Uani d . 1
C C24 0.7590(3) 0.1274(2) 0.02443(15) 0.0386(4) Uani d . 1
N N1 0.9242(3) 0.7081(2) 0.38144(18) 0.0617(5) Uani d . 1
N N2 1.0527(2) 0.09557(16) 0.30935(12) 0.0352(3) Uani d . 1
N N3 0.8111(2) 0.06612(17) 0.12083(13) 0.0399(4) Uani d . 1
N N4 0.7732(2) 0.33079(17) 0.06161(13) 0.0421(4) Uani d . 1
O O1 0.8802(3) 0.41230(19) 0.24723(15) 0.0697(5) Uani d . 1
O O2 0.6869(3) 0.3643(2) 0.36485(19) 0.0807(6) Uani d . 1
O O3 1.48444(19) 0.22957(14) 0.23695(12) 0.0451(3) Uani d . 1
O O4 1.65543(18) 0.06529(15) 0.34869(11) 0.0428(3) Uani d . 1

loop_
_atom_site_aniso_label
_atom_site_aniso_U_11
_atom_site_aniso_U_22
_atom_site_aniso_U_33
_atom_site_aniso_U_12
_atom_site_aniso_U_13
_atom_site_aniso_U_23
Cd1 0.02902(8) 0.03845(8) 0.03973(8) -0.01887(6) -0.00330(5) -0.00146(6)
C1 0.0635(15) 0.0442(12) 0.0508(12) -0.0217(11) 0.0034(11) -0.0072(10)
C2 0.0437(11) 0.0358(10) 0.0508(12) -0.0111(8) -0.0074(9) -0.0068(8)
C3 0.0559(14) 0.0493(13) 0.0618(14) -0.0248(11) 0.0070(11) -0.0099(11)
C4 0.0729(17) 0.0507(13) 0.0503(13) -0.0173(12) 0.0040(12) -0.0136(10)
C5 0.0745(17) 0.0449(12) 0.0598(14) -0.0249(12) -0.0057(12) -0.0138(11)
C6 0.0565(14) 0.0403(11) 0.0625(15) -0.0108(10) -0.0163(11) -0.0123(10)
C7 0.0301(9) 0.0342(9) 0.0356(9) -0.0167(7) -0.0027(7) -0.0040(7)
C8 0.0293(8) 0.0353(9) 0.0312(8) -0.0168(7) -0.0009(6) -0.0075(7)
C9 0.0331(9) 0.0426(10) 0.0382(10) -0.0167(8) -0.0077(7) -0.0002(8)
C10 0.0447(11) 0.0433(11) 0.0445(11) -0.0241(9) -0.0063(9) 0.0063(8)
C11 0.0372(10) 0.0461(11) 0.0456(10) -0.0274(8) -0.0018(8) -0.0013(8)
C12 0.0278(9) 0.0387(9) 0.0367(9) -0.0169(7) 0.0009(7) -0.0101(7)
C13 0.0540(13) 0.0434(11) 0.0502(12) -0.0182(10) 0.0008(10) -0.0041(9)
C14 0.0740(18) 0.0438(13) 0.0674(16) -0.0235(12) 0.0069(13) -0.0150(11)
C15 0.0754(18) 0.0584(15) 0.0611(15) -0.0255(13) 0.0054(13) -0.0279(12)
C16 0.0516(13) 0.0528(13) 0.0458(12) -0.0133(10) 0.0012(10) -0.0162(10)
C17 0.0823(19) 0.0722(17) 0.0438(13) -0.0195(14) -0.0072(12) -0.0231(12)
C18 0.0807(19) 0.0696(17) 0.0377(12) -0.0101(14) -0.0088(12) -0.0091(11)
C19 0.0505(13) 0.0528(13) 0.0382(11) -0.0085(10) 0.0008(9) -0.0031(9)
C20 0.0718(17) 0.0540(14) 0.0444(13) -0.0104(12) -0.0014(11) 0.0088(11)
C21 0.084(2) 0.0484(14) 0.0593(15) -0.0265(13) -0.0030(14) 0.0088(11)
C22 0.0693(16) 0.0461(12) 0.0543(13) -0.0284(11) -0.0051(11) 0.0021(10)
C23 0.0346(10) 0.0445(11) 0.0379(10) -0.0116(8) 0.0028(8) -0.0042(8)
C24 0.0331(10) 0.0432(10) 0.0381(10) -0.0110(8) 0.0036(7) -0.0096(8)
N1 0.0790(15) 0.0489(11) 0.0667(13) -0.0343(11) 0.0047(11) -0.0123(10)
N2 0.0296(8) 0.0399(8) 0.0410(8) -0.0190(6) -0.0035(6) -0.0045(7)
N3 0.0392(9) 0.0405(9) 0.0397(9) -0.0149(7) -0.0012(7) -0.0045(7)
N4 0.0452(10) 0.0415(9) 0.0411(9) -0.0204(7) -0.0015(7) -0.0007(7)
O1 0.0977(15) 0.0558(11) 0.0590(11) -0.0246(10) -0.0054(10) -0.0177(9)
O2 0.0774(14) 0.0730(13) 0.1171(18) -0.0472(11) 0.0106(12) -0.0407(12)
O3 0.0340(7) 0.0420(8) 0.0600(9) -0.0213(6) -0.0038(6) 0.0048(7)
O4 0.0297(7) 0.0552(9) 0.0463(8) -0.0215(6) -0.0070(6) -0.0004(6)

loop_
_atom_type_symbol
_atom_type_description
_atom_type_scat_dispersion_real
_atom_type_scat_dispersion_imag
_atom_type_scat_source
C C 0.0033 0.0016 'International Tables Vol C Tables 4.2.6.8 and 6.1.1.4'
Cd Cd -0.8075 1.2024 'International Tables Vol C Tables 4.2.6.8 and 6.1.1.4'
N N 0.0061 0.0033 'International Tables Vol C Tables 4.2.6.8 and 6.1.1.4'
O O 0.0106 0.0060 'International Tables Vol C Tables 4.2.6.8 and 6.1.1.4'
H H 0.0000 0.0000 'International Tables Vol C Tables 4.2.6.8 and 6.1.1.4'

loop_
_geom_angle_atom_site_label_1
_geom_angle_atom_site_label_2
_geom_angle_atom_site_label_3
_geom_angle_site_symmetry_1
_geom_angle_site_symmetry_3
_geom_angle
N2 Cd1 O3 . 1_455 140.89(5)
N2 Cd1 N4 . . 120.13(6)
O3 Cd1 N4 1_455 . 91.96(6)
N2 Cd1 O2 . . 94.99(7)
O3 Cd1 O2 1_455 . 87.60(6)
N4 Cd1 O2 . . 118.14(7)
N2 Cd1 O1 . . 84.12(6)
O3 Cd1 O1 1_455 . 126.26(6)
N4 Cd1 O1 . . 79.62(6)
O2 Cd1 O1 . . 53.38(7)
N2 Cd1 O4 . 1_455 86.27(5)
O3 Cd1 O4 1_455 1_455 54.76(5)
N4 Cd1 O4 . 1_455 138.04(5)
O2 Cd1 O4 . 1_455 88.14(6)
O1 Cd1 O4 . 1_455 139.06(6)
N2 Cd1 N3 . . 91.80(6)
O3 Cd1 N3 1_455 . 79.14(6)
N4 Cd1 N3 . . 68.45(6)
O2 Cd1 N3 . . 165.57(6)
O1 Cd1 N3 . . 140.29(6)
O4 Cd1 N3 1_455 . 79.60(5)
N2 Cd1 C12 . 1_455 113.35(6)
O3 Cd1 C12 1_455 1_455 27.59(5)
N4 Cd1 C12 . 1_455 115.76(6)
O2 Cd1 C12 . 1_455 88.34(6)
O1 Cd1 C12 . 1_455 140.09(6)
O4 Cd1 C12 1_455 1_455 27.19(5)
N3 Cd1 C12 . 1_455 77.27(5)
N1 C1 C2 . . 124.7(2)
N1 C1 H1 . . 117.7
C2 C1 H1 . . 117.7
C1 C2 C3 . . 117.0(2)
C1 C2 C6 . . 120.8(2)
C3 C2 C6 . . 122.1(2)
C4 C3 C2 . . 119.2(2)
C4 C3 H3 . . 120.4
C2 C3 H3 . . 120.4
C5 C4 C3 . . 118.2(2)
C5 C4 H4 . . 120.9
C3 C4 H4 . . 120.9
N1 C5 C4 . . 124.3(2)
N1 C5 H5 . . 117.8
C4 C5 H5 . . 117.8
O2 C6 O1 . . 122.7(2)
O2 C6 C2 . . 119.7(2)
O1 C6 C2 . . 117.6(2)
N2 C7 C8 . . 123.01(17)
N2 C7 H7 . . 118.5
C8 C7 H7 . . 118.5
C7 C8 C9 . . 118.31(16)
C7 C8 C12 . . 119.94(16)
C9 C8 C12 . . 121.74(16)
C8 C9 C10 . . 119.18(18)
C8 C9 H9 . . 120.4
C10 C9 H9 . . 120.4
C11 C10 C9 . . 118.61(18)
C11 C10 H10 . . 120.7
C9 C10 H10 . . 120.7
N2 C11 C10 . . 122.92(17)
N2 C11 H11 . . 118.5
C10 C11 H11 . . 118.5
O4 C12 O3 . . 123.82(17)
O4 C12 C8 . . 118.82(17)
O3 C12 C8 . . 117.34(16)
O4 C12 Cd1 . 1_655 64.55(10)
O3 C12 Cd1 . 1_655 59.33(9)
C8 C12 Cd1 . 1_655 174.77(13)
N3 C13 C14 . . 122.7(2)
N3 C13 H13 . . 118.6
C14 C13 H13 . . 118.6
C15 C14 C13 . . 119.1(2)
C15 C14 H14 . . 120.5
C13 C14 H14 . . 120.5
C14 C15 C16 . . 119.8(2)
C14 C15 H15 . . 120.1
C16 C15 H15 . . 120.1
C24 C16 C15 . . 117.3(2)
C24 C16 C17 . . 119.6(2)
C15 C16 C17 . . 123.1(2)
C18 C17 C16 . . 121.4(2)
C18 C17 H17 . . 119.3
C16 C17 H17 . . 119.3
C17 C18 C19 . . 121.0(2)
C17 C18 H18 . . 119.5
C19 C18 H18 . . 119.5
C20 C19 C23 . . 117.3(2)
C20 C19 C18 . . 123.0(2)
C23 C19 C18 . . 119.7(2)
C21 C20 C19 . . 119.9(2)
C21 C20 H20 . . 120.0
C19 C20 H20 . . 120.0
C20 C21 C22 . . 119.2(2)
C20 C21 H21 . . 120.4
C22 C21 H21 . . 120.4
N4 C22 C21 . . 123.2(2)
N4 C22 H22 . . 118.4
C21 C22 H22 . . 118.4
N4 C23 C19 . . 122.3(2)
N4 C23 C24 . . 118.41(18)
C19 C23 C24 . . 119.3(2)
N3 C24 C16 . . 122.73(19)
N3 C24 C23 . . 118.36(18)
C16 C24 C23 . . 118.91(19)
C5 N1 C1 . . 116.5(2)
C11 N2 C7 . . 117.95(16)
C11 N2 Cd1 . . 122.72(12)
C7 N2 Cd1 . . 119.30(12)
C13 N3 C24 . . 118.38(19)
C13 N3 Cd1 . . 126.33(15)
C24 N3 Cd1 . . 113.25(13)
C22 N4 C23 . . 118.06(19)
C22 N4 Cd1 . . 123.29(16)
C23 N4 Cd1 . . 117.31(13)
C6 O1 Cd1 . . 91.02(16)
C6 O2 Cd1 . . 92.73(17)
C12 O3 Cd1 . 1_655 93.08(11)
C12 O4 Cd1 . 1_655 88.26(11)

loop_
_geom_bond_atom_site_label_1
_geom_bond_atom_site_label_2
_geom_bond_site_symmetry_2
_geom_bond_distance
Cd1 N2 . 2.3059(16)
Cd1 O3 1_455 2.3385(14)
Cd1 N4 . 2.3649(17)
Cd1 O2 . 2.420(2)
Cd1 O1 . 2.450(2)
Cd1 O4 1_455 2.4526(14)
Cd1 N3 . 2.4836(17)
Cd1 C12 1_455 2.7149(18)
C1 N1 . 1.333(3)
C1 C2 . 1.379(3)
C1 H1 . 0.9300
C2 C3 . 1.382(3)
C2 C6 . 1.497(3)
C3 C4 . 1.381(4)
C3 H3 . 0.9300
C4 C5 . 1.371(4)
C4 H4 . 0.9300
C5 N1 . 1.313(3)
C5 H5 . 0.9300
C6 O2 . 1.240(3)
C6 O1 . 1.252(3)
C7 N2 . 1.339(2)
C7 C8 . 1.381(2)
C7 H7 . 0.9300
C8 C9 . 1.383(3)
C8 C12 . 1.502(2)
C9 C10 . 1.384(3)
C9 H9 . 0.9300
C10 C11 . 1.377(3)
C10 H10 . 0.9300
C11 N2 . 1.336(3)
C11 H11 . 0.9300
C12 O4 . 1.241(2)
C12 O3 . 1.259(2)
C12 Cd1 1_655 2.7149(18)
C13 N3 . 1.323(3)
C13 C14 . 1.398(3)
C13 H13 . 0.9300
C14 C15 . 1.360(4)
C14 H14 . 0.9300
C15 C16 . 1.402(4)
C15 H15 . 0.9300
C16 C24 . 1.401(3)
C16 C17 . 1.433(3)
C17 C18 . 1.334(4)
C17 H17 . 0.9300
C18 C19 . 1.420(4)
C18 H18 . 0.9300
C19 C20 . 1.404(4)
C19 C23 . 1.410(3)
C20 C21 . 1.350(4)
C20 H20 . 0.9300
C21 C22 . 1.390(3)
C21 H21 . 0.9300
C22 N4 . 1.327(3)
C22 H22 . 0.9300
C23 N4 . 1.351(3)
C23 C24 . 1.444(3)
C24 N3 . 1.350(3)
O3 Cd1 1_655 2.3385(14)
O4 Cd1 1_655 2.4526(14)

loop_
_geom_hbond_atom_site_label_D
_geom_hbond_atom_site_label_H
_geom_hbond_atom_site_label_A
_geom_hbond_site_symmetry_A
_geom_hbond_distance_DH
_geom_hbond_distance_HA
_geom_hbond_distance_DA
_geom_hbond_angle_DHA
C5 H5 Cg1 2_766 0.93 2.97 3.853(2) 158.3
C17 H17 Cg1 2_755 0.93 2.67 3.435(2) 140.3
